data_7108046
loop_
_publ_author_name
'Ryosuke Miyake'
'Mitsuhiko Shionoya'

_publ_section_title
;
 Reversible structural switch in the nano-cavity of crystalline
 metallo-macrocycles with smooth ligand exchange by non-coordinating guest
 stimuli
;
_journal_name_full Chem.Commun.
_journal_page_first 7553
_journal_paper_doi 10.1039/c2cc32857g
_journal_volume 48
_journal_year 2012
_chemical_formula_sum 'C48 H130 N36 Ni4 O47'
_chemical_formula_weight 2198.72
_chemical_name_systematic
;
?
;
_space_group_IT_number 82
_symmetry_cell_setting tetragonal
_symmetry_space_group_name_Hall 'I -4'
_symmetry_space_group_name_H-M 'I -4'
_atom_sites_solution_hydrogens geom
_atom_sites_solution_primary direct
_atom_sites_solution_secondary difmap
_audit_creation_method SHELXL-97
_cell_angle_alpha 90.00
_cell_angle_beta 90.00
_cell_angle_gamma 90.00
_cell_formula_units_Z 2
_cell_length_a 15.488(7)
_cell_length_b 15.488(7)
_cell_length_c 19.360(10)
_cell_measurement_reflns_used 685
_cell_measurement_temperature 93
_cell_measurement_theta_max 18.48
_cell_measurement_theta_min 2.63
_cell_volume 4644(4)
_computing_cell_refinement 'APEX2 (Bruker AXS, 2006)'
_computing_data_collection 'APEX2 (Bruker AXS, 2006)'
_computing_data_reduction 'SAINT (Bruker AXS, 2004)'
_computing_molecular_graphics 'XSHEL (Bruker AXS,2002)'
_computing_publication_material 'XCIF (Bruker AXS, 2001)'
_computing_structure_refinement 'SHELXL-97 (Sheldrick, 1997)'
_computing_structure_solution 'SHELXS-97 (Sheldrick, 1997)'
_diffrn_ambient_temperature 93
_diffrn_detector_area_resol_mean 8.333
_diffrn_measured_fraction_theta_full 0.983
_diffrn_measured_fraction_theta_max 0.983
_diffrn_measurement_device_type 'Bruker APEXII CCD area detector'
_diffrn_measurement_method 'phi and omega scans'
_diffrn_radiation_monochromator 'Bruker Helios multilayer confocal mirror'
_diffrn_radiation_source 'Bruker TXS fine-focus rotating anode'
_diffrn_radiation_type MoK\a
_diffrn_radiation_wavelength 0.71073
_diffrn_reflns_av_R_equivalents 0.0622
_diffrn_reflns_av_sigmaI/netI 0.1562
_diffrn_reflns_limit_h_max 16
_diffrn_reflns_limit_h_min -18
_diffrn_reflns_limit_k_max 17
_diffrn_reflns_limit_k_min -11
_diffrn_reflns_limit_l_max 9
_diffrn_reflns_limit_l_min -22
_diffrn_reflns_number 5322
_diffrn_reflns_theta_full 24.95
_diffrn_reflns_theta_max 24.95
_diffrn_reflns_theta_min 1.68
_exptl_absorpt_coefficient_mu 0.910
_exptl_absorpt_correction_T_max 0.9559
_exptl_absorpt_correction_T_min 0.8986
_exptl_absorpt_correction_type empirical
_exptl_absorpt_process_details
;
SADABS Sheldrick 1996
;
_exptl_crystal_colour purple
_exptl_crystal_density_diffrn 1.575
_exptl_crystal_density_method 'not measured'
_exptl_crystal_description prismatic
_exptl_crystal_F_000 2316
_exptl_crystal_size_max 0.12
_exptl_crystal_size_mid 0.10
_exptl_crystal_size_min 0.05
_refine_diff_density_max 1.042
_refine_diff_density_min -0.490
_refine_diff_density_rms 0.124
_refine_ls_abs_structure_details 'Flack H D (1983), Acta Cryst. A39, 876-881'
_refine_ls_abs_structure_Flack 0.00(4)
_refine_ls_extinction_method none
_refine_ls_goodness_of_fit_ref 0.998
_refine_ls_hydrogen_treatment constr
_refine_ls_matrix_type full
_refine_ls_number_parameters 345
_refine_ls_number_reflns 3871
_refine_ls_number_restraints 267
_refine_ls_restrained_S_all 1.023
_refine_ls_R_factor_all 0.1506
_refine_ls_R_factor_gt 0.0771
_refine_ls_shift/su_max 0.000
_refine_ls_shift/su_mean 0.000
_refine_ls_structure_factor_coef Fsqd
_refine_ls_weighting_details 'calc w=1/[\s^2^(Fo^2^)+(0.1212P)^2^+0.0000P] where P=(Fo^2^+2Fc^2^)/3'
_refine_ls_weighting_scheme calc
_refine_ls_wR_factor_gt 0.1845
_refine_ls_wR_factor_ref 0.2304
_reflns_number_gt 2205
_reflns_number_total 3871
_reflns_threshold_expression >2sigma(I)
_cod_data_source_file c2cc32857g.txt
_cod_data_source_block i-4_93K_after_333K_and_outside_dry_gas
_cod_original_sg_symbol_H-M 'I-4 '
_cod_database_code 7108046

loop_
_symmetry_equiv_pos_as_xyz
'x, y, z'
'-x, -y, z'
'y, -x, -z'
'-y, x, -z'
'x+1/2, y+1/2, z+1/2'
'-x+1/2, -y+1/2, z+1/2'
'y+1/2, -x+1/2, -z+1/2'
'-y+1/2, x+1/2, -z+1/2'

loop_
_atom_site_label
_atom_site_type_symbol
_atom_site_fract_x
_atom_site_fract_y
_atom_site_fract_z
_atom_site_U_iso_or_equiv
_atom_site_adp_type
_atom_site_occupancy
_atom_site_symmetry_multiplicity
_atom_site_calc_flag
_atom_site_refinement_flags
_atom_site_disorder_assembly
_atom_site_disorder_group
C1 C 0.7137(10) 1.0903(10) 0.8061(9) 0.072(5) Uani 1 1 d . . .
H1A H 0.6935 1.0738 0.7600 0.107 Uiso 1 1 calc R . .
H1B H 0.7421 1.1468 0.8037 0.107 Uiso 1 1 calc R . .
H1C H 0.6644 1.0935 0.8378 0.107 Uiso 1 1 calc R . .
C2 C 0.7777(11) 1.0232(8) 0.8323(8) 0.051(4) Uani 1 1 d . . .
C3 C 0.8100(9) 0.9083(8) 0.9148(7) 0.041(3) Uani 1 1 d . . .
H3A H 0.8103 0.9183 0.9653 0.049 Uiso 1 1 calc R . .
H3B H 0.8693 0.9184 0.8976 0.049 Uiso 1 1 calc R . .
C4 C 0.7853(8) 0.8118(8) 0.9009(6) 0.035(3) Uani 1 1 d . . .
C5 C 0.8510(9) 0.7580(8) 0.9400(7) 0.044(3) Uani 1 1 d . . .
H5A H 0.9094 0.7818 0.9318 0.053 Uiso 1 1 calc R . .
H5B H 0.8389 0.7619 0.9901 0.053 Uiso 1 1 calc R . .
C6 C 0.6925(9) 0.7984(8) 0.9266(6) 0.040(3) Uani 1 1 d . . .
H6A H 0.6837 0.8318 0.9696 0.049 Uiso 1 1 calc R . .
H6B H 0.6515 0.8204 0.8915 0.049 Uiso 1 1 calc R . .
C7 C 0.7904(8) 0.7925(9) 0.8249(6) 0.037(3) Uani 1 1 d . . .
C8 C 0.8431(8) 0.8265(8) 0.7075(6) 0.037(3) Uani 1 1 d . . .
H8B H 0.8232 0.8794 0.6837 0.044 Uiso 1 1 calc R . .
H8A H 0.8042 0.7786 0.6942 0.044 Uiso 1 1 calc R . .
C9 C 0.9374(7) 0.8047(8) 0.6833(6) 0.035(3) Uani 1 1 d . . .
C10 C 0.9973(8) 0.8763(8) 0.7104(7) 0.038(3) Uani 1 1 d . . .
H10B H 0.9674 0.9325 0.7062 0.045 Uiso 1 1 calc R . .
H10A H 1.0087 0.8661 0.7601 0.045 Uiso 1 1 calc R . .
C11 C 0.9312(7) 0.8065(7) 0.6031(5) 0.029(3) Uani 1 1 d . . .
H11B H 0.8810 0.7713 0.5887 0.035 Uiso 1 1 calc R . .
H11A H 0.9205 0.8666 0.5880 0.035 Uiso 1 1 calc R . .
C12 C 0.9718(9) 0.7175(8) 0.7060(6) 0.035(3) Uani 1 1 d . . .
N1 N 0.7521(7) 0.9710(6) 0.8826(5) 0.045(3) Uani 1 1 d . . .
H1 H 0.6983 0.9742 0.8971 0.054 Uiso 1 1 calc R . .
N2 N 0.8494(6) 0.6668(6) 0.9188(5) 0.037(2) Uani 1 1 d . . .
H2A H 0.8601 0.6334 0.9572 0.044 Uiso 1 1 calc R . .
H2B H 0.8940 0.6578 0.8883 0.044 Uiso 1 1 calc R . .
N3 N 0.6743(6) 0.7063(6) 0.9400(5) 0.032(2) Uani 1 1 d . . .
H3C H 0.6156 0.6977 0.9378 0.038 Uiso 1 1 calc R . .
H3D H 0.6918 0.6932 0.9842 0.038 Uiso 1 1 calc R . .
N4 N 0.8377(6) 0.8396(6) 0.7819(4) 0.031(2) Uani 1 1 d . . .
H4 H 0.8682 0.8821 0.7997 0.037 Uiso 1 1 calc R . .
N5 N 1.0811(6) 0.8813(6) 0.6732(5) 0.029(2) Uani 1 1 d . . .
H5D H 1.1228 0.8992 0.7039 0.035 Uiso 1 1 calc R . .
H5C H 1.0767 0.9227 0.6394 0.035 Uiso 1 1 calc R . .
N6 N 1.0099(6) 0.7735(6) 0.5669(4) 0.031(2) Uani 1 1 d . . .
H6D H 1.0209 0.8087 0.5297 0.037 Uiso 1 1 calc R . .
H6C H 0.9981 0.7192 0.5501 0.037 Uiso 1 1 calc R . .
N7 N 0.9175(7) 0.6621(7) 0.7392(5) 0.044(3) Uani 1 1 d . . .
H7A H 0.9367 0.6116 0.7534 0.052 Uiso 1 1 calc R . .
H7B H 0.8634 0.6767 0.7464 0.052 Uiso 1 1 calc R . .
O4M O 0.1048(8) 0.6012(8) 0.9223(7) 0.067(4) Uani 0.75 1 d PDU . .
Ni1 Ni 0.73358(9) 0.62218(10) 0.87234(7) 0.0317(4) Uani 1 1 d . . .
O1 O 0.8514(6) 1.0192(6) 0.8056(5) 0.048(2) Uani 1 1 d . . .
O2 O 0.7549(5) 0.7236(5) 0.8022(4) 0.0330(19) Uani 1 1 d . . .
O3 O 1.0474(5) 0.6983(6) 0.6955(4) 0.035(2) Uani 1 1 d . . .
O5M O 0.1613(8) 0.7338(8) 0.9052(7) 0.057(4) Uani 0.75 1 d PDU . .
O6M O 0.0304(11) 0.7056(11) 0.8788(12) 0.128(7) Uani 0.75 1 d PDU . .
O7M O 0.5139(11) 0.5690(9) -0.0334(8) 0.043(4) Uani 0.50 1 d PDU A -1
O2S O 0.0372(6) 0.8893(6) 0.8939(5) 0.058(3) Uani 1 1 d . . .
O3S O 0.6015(9) 1.0070(10) 0.9584(8) 0.116(5) Uani 1 1 d . . .
O1M O 0.4907(8) 0.7154(8) 0.8993(7) 0.107(4) Uani 1 1 d DU . .
O3M O 0.3806(7) 0.7834(7) 0.9367(6) 0.080(3) Uani 1 1 d DU . .
N1MA N 0.4527(8) 0.7846(8) 0.9057(9) 0.050(5) Uani 0.70(3) 1 d PDU B 1
O2MA O 0.4814(13) 0.8508(11) 0.8769(13) 0.136(10) Uani 0.70(3) 1 d PDU B 1
N1MB N 0.4598(11) 0.7820(12) 0.9257(15) 0.099(14) Uani 0.30(3) 1 d PDU B 2
O2MB O 0.5050(15) 0.8449(18) 0.944(3) 0.111(18) Uani 0.30(3) 1 d PDU B 2
N2M N 0.1016(10) 0.6803(9) 0.9036(8) 0.074(5) Uani 0.75 1 d PDU . .
O8M O 0.483(2) 0.505(2) 0.0630(8) 0.036(8) Uani 0.25 1 d PDU A -1
O4S O 0.0000 0.5000 0.8340(10) 0.099(6) Uani 1 2 d SU . .
O1S O 0.0000 0.0000 0.0000 0.051(5) Uani 1 4 d S . .
N3M N 0.5000 0.5000 0.0000 0.040(4) Uani 1 4 d SDU . .

loop_
_atom_site_aniso_label
_atom_site_aniso_U_11
_atom_site_aniso_U_22
_atom_site_aniso_U_33
_atom_site_aniso_U_23
_atom_site_aniso_U_13
_atom_site_aniso_U_12
C1 0.053(10) 0.070(11) 0.091(13) 0.020(10) 0.040(9) 0.020(9)
C2 0.079(12) 0.021(7) 0.053(9) -0.006(7) 0.007(9) -0.001(7)
C3 0.045(9) 0.039(8) 0.038(7) -0.004(6) 0.013(6) 0.011(6)
C4 0.040(8) 0.038(8) 0.026(6) -0.006(5) 0.004(5) -0.006(6)
C5 0.061(9) 0.028(7) 0.044(8) 0.001(6) -0.014(7) -0.020(7)
C6 0.061(9) 0.023(7) 0.037(7) -0.005(6) 0.003(6) -0.003(6)
C7 0.028(7) 0.039(8) 0.043(8) 0.007(6) 0.010(6) 0.003(6)
C8 0.036(7) 0.039(8) 0.036(7) 0.000(6) 0.003(6) 0.000(6)
C9 0.027(7) 0.037(7) 0.041(7) -0.003(6) -0.002(6) -0.001(6)
C10 0.026(7) 0.045(8) 0.042(7) -0.004(6) 0.005(6) -0.006(6)
C11 0.032(7) 0.031(7) 0.024(6) 0.008(5) -0.007(5) 0.005(5)
C12 0.053(9) 0.032(7) 0.018(6) 0.001(5) -0.008(6) -0.015(6)
N1 0.062(7) 0.028(6) 0.044(7) -0.010(5) 0.019(6) -0.004(5)
N2 0.040(6) 0.035(6) 0.035(6) 0.003(5) -0.002(5) 0.008(5)
N3 0.031(6) 0.039(6) 0.025(5) -0.005(5) 0.005(4) -0.010(5)
N4 0.031(6) 0.037(6) 0.025(5) -0.004(4) 0.002(4) 0.000(5)
N5 0.029(6) 0.027(5) 0.031(5) 0.002(4) 0.002(4) -0.002(4)
N6 0.039(6) 0.031(6) 0.022(5) 0.000(4) -0.003(4) 0.003(5)
N7 0.045(7) 0.046(7) 0.040(6) 0.006(5) -0.002(5) 0.008(6)
O4M 0.061(7) 0.071(7) 0.068(7) -0.015(6) -0.014(6) 0.015(6)
Ni1 0.0326(9) 0.0317(9) 0.0307(7) 0.0002(8) 0.0026(7) -0.0021(8)
O1 0.052(6) 0.040(6) 0.052(6) -0.006(4) 0.010(5) -0.007(5)
O2 0.035(5) 0.029(5) 0.035(4) -0.002(4) 0.007(4) 0.002(4)
O3 0.010(4) 0.048(5) 0.048(5) 0.011(4) 0.002(4) -0.001(4)
O5M 0.053(7) 0.057(7) 0.061(7) -0.014(6) 0.010(6) -0.007(6)
O6M 0.114(10) 0.136(10) 0.133(10) 0.009(9) -0.013(9) 0.012(8)
O7M 0.049(8) 0.043(7) 0.037(7) 0.009(7) 0.008(6) 0.003(7)
O2S 0.070(7) 0.062(7) 0.044(6) 0.006(5) 0.001(5) 0.006(5)
O3S 0.106(11) 0.127(12) 0.115(12) -0.007(10) 0.061(9) 0.019(9)
O1M 0.097(6) 0.110(6) 0.115(6) -0.035(5) -0.014(5) 0.002(5)
O3M 0.081(5) 0.089(5) 0.071(5) 0.009(4) 0.004(4) 0.009(4)
N1MA 0.050(6) 0.047(6) 0.052(6) 0.009(4) -0.017(4) 0.000(5)
O2MA 0.132(10) 0.139(10) 0.138(11) 0.008(5) 0.001(5) -0.003(5)
N1MB 0.099(15) 0.100(15) 0.099(15) 0.001(5) -0.003(5) 0.000(5)
O2MB 0.113(19) 0.110(19) 0.111(19) 0.000(5) -0.001(5) -0.001(5)
N2M 0.075(9) 0.087(9) 0.059(8) -0.006(7) -0.005(7) 0.017(8)
O8M 0.036(12) 0.042(10) 0.031(9) 0.004(9) 0.000(8) 0.002(9)
O4S 0.089(9) 0.107(10) 0.102(9) 0.000 0.000 -0.004(8)
O1S 0.060(8) 0.060(8) 0.034(10) 0.000 0.000 0.000
N3M 0.041(6) 0.041(6) 0.040(8) 0.000 0.000 0.000

loop_
_atom_type_symbol
_atom_type_description
_atom_type_scat_dispersion_real
_atom_type_scat_dispersion_imag
_atom_type_scat_source
C C 0.0033 0.0016 'International Tables Vol C Tables 4.2.6.8 and 6.1.1.4'
H H 0.0000 0.0000 'International Tables Vol C Tables 4.2.6.8 and 6.1.1.4'
N N 0.0061 0.0033 'International Tables Vol C Tables 4.2.6.8 and 6.1.1.4'
O O 0.0106 0.0060 'International Tables Vol C Tables 4.2.6.8 and 6.1.1.4'
Ni Ni 0.3393 1.1124 'International Tables Vol C Tables 4.2.6.8 and 6.1.1.4'

loop_
_geom_angle_atom_site_label_1
_geom_angle_atom_site_label_2
_geom_angle_atom_site_label_3
_geom_angle
_geom_angle_site_symmetry_1
_geom_angle_site_symmetry_3
C2 C1 H1A 109.5 . .
C2 C1 H1B 109.5 . .
H1A C1 H1B 109.5 . .
C2 C1 H1C 109.5 . .
H1A C1 H1C 109.5 . .
H1B C1 H1C 109.5 . .
O1 C2 N1 123.1(14) . .
O1 C2 C1 119.2(13) . .
N1 C2 C1 117.7(14) . .
N1 C3 C4 114.3(11) . .
N1 C3 H3A 108.7 . .
C4 C3 H3A 108.7 . .
N1 C3 H3B 108.7 . .
C4 C3 H3B 108.7 . .
H3A C3 H3B 107.6 . .
C7 C4 C5 110.1(11) . .
C7 C4 C6 109.9(11) . .
C5 C4 C6 113.1(11) . .
C7 C4 C3 110.2(11) . .
C5 C4 C3 105.9(10) . .
C6 C4 C3 107.6(10) . .
N2 C5 C4 112.1(10) . .
N2 C5 H5A 109.2 . .
C4 C5 H5A 109.2 . .
N2 C5 H5B 109.2 . .
C4 C5 H5B 109.2 . .
H5A C5 H5B 107.9 . .
N3 C6 C4 111.5(10) . .
N3 C6 H6A 109.3 . .
C4 C6 H6A 109.3 . .
N3 C6 H6B 109.3 . .
C4 C6 H6B 109.3 . .
H6A C6 H6B 108.0 . .
O2 C7 N4 118.7(11) . .
O2 C7 C4 118.7(11) . .
N4 C7 C4 122.3(12) . .
N4 C8 C9 112.3(10) . .
N4 C8 H8B 109.1 . .
C9 C8 H8B 109.1 . .
N4 C8 H8A 109.1 . .
C9 C8 H8A 109.1 . .
H8B C8 H8A 107.9 . .
C12 C9 C10 109.4(10) . .
C12 C9 C11 109.1(10) . .
C10 C9 C11 111.4(10) . .
C12 C9 C8 115.5(11) . .
C10 C9 C8 107.7(10) . .
C11 C9 C8 103.7(9) . .
N5 C10 C9 113.5(10) . .
N5 C10 H10B 108.9 . .
C9 C10 H10B 108.9 . .
N5 C10 H10A 108.9 . .
C9 C10 H10A 108.9 . .
H10B C10 H10A 107.7 . .
N6 C11 C9 114.3(9) . .
N6 C11 H11B 108.7 . .
C9 C11 H11B 108.7 . .
N6 C11 H11A 108.7 . .
C9 C11 H11A 108.7 . .
H11B C11 H11A 107.6 . .
O3 C12 N7 120.9(12) . .
O3 C12 C9 120.3(11) . .
N7 C12 C9 118.8(12) . .
C2 N1 C3 122.3(12) . .
C2 N1 H1 118.9 . .
C3 N1 H1 118.9 . .
C5 N2 Ni1 116.4(8) . .
C5 N2 H2A 108.2 . .
Ni1 N2 H2A 108.2 . .
C5 N2 H2B 108.2 . .
Ni1 N2 H2B 108.2 . .
H2A N2 H2B 107.3 . .
C6 N3 Ni1 114.5(7) . .
C6 N3 H3C 108.6 . .
Ni1 N3 H3C 108.6 . .
C6 N3 H3D 108.6 . .
Ni1 N3 H3D 108.6 . .
H3C N3 H3D 107.6 . .
C7 N4 C8 125.1(10) . .
C7 N4 H4 117.4 . .
C8 N4 H4 117.4 . .
C10 N5 Ni1 115.3(7) . 7_566
C10 N5 H5D 108.5 . .
Ni1 N5 H5D 108.5 7_566 .
C10 N5 H5C 108.5 . .
Ni1 N5 H5C 108.5 7_566 .
H5D N5 H5C 107.5 . .
C11 N6 Ni1 115.5(6) . 7_566
C11 N6 H6D 108.4 . .
Ni1 N6 H6D 108.4 7_566 .
C11 N6 H6C 108.4 . .
Ni1 N6 H6C 108.4 7_566 .
H6D N6 H6C 107.5 . .
C12 N7 H7A 120.0 . .
C12 N7 H7B 120.0 . .
H7A N7 H7B 120.0 . .
O3 Ni1 N3 174.4(4) 8_646 .
O3 Ni1 N5 89.8(4) 8_646 8_646
N3 Ni1 N5 94.7(4) . 8_646
O3 Ni1 N6 85.3(3) 8_646 8_646
N3 Ni1 N6 98.3(4) . 8_646
N5 Ni1 N6 86.6(4) 8_646 8_646
O3 Ni1 O2 85.8(3) 8_646 .
N3 Ni1 O2 90.5(3) . .
N5 Ni1 O2 95.1(3) 8_646 .
N6 Ni1 O2 170.9(3) 8_646 .
O3 Ni1 N2 91.2(4) 8_646 .
N3 Ni1 N2 84.3(4) . .
N5 Ni1 N2 178.7(4) 8_646 .
N6 Ni1 N2 94.4(4) 8_646 .
O2 Ni1 N2 84.1(4) . .
C7 O2 Ni1 118.0(7) . .
C12 O3 Ni1 121.5(8) . 7_566
N1MA O1M N1MB 18.8(15) . .
N1MB O3M N1MA 18.5(15) . .
O1M N1MA O2MA 120.1(12) . .
O1M N1MA O3M 117.2(11) . .
O2MA N1MA O3M 122.4(12) . .
O3M N1MB O1M 117.6(13) . .
O3M N1MB O2MB 119.5(14) . .
O1M N1MB O2MB 122.9(15) . .
O5M N2M O6M 116.9(12) . .
O5M N2M O4M 127.1(12) . .
O6M N2M O4M 116.0(12) . .
O8M N3M O8M 162(2) . 4_655
O8M N3M O8M 25(3) . 2_665
O8M N3M O8M 162(2) 4_655 2_665
O8M N3M O8M 162(2) . 3_565
O8M N3M O8M 25(3) 4_655 3_565
O8M N3M O8M 162(2) 2_665 3_565
O8M N3M O7M 118.9(16) . .
O8M N3M O7M 72(2) 4_655 .
O8M N3M O7M 121(2) 2_665 .
O8M N3M O7M 46.9(16) 3_565 .
O8M N3M O7M 121(2) . 2_665
O8M N3M O7M 46.9(16) 4_655 2_665
O8M N3M O7M 118.9(16) 2_665 2_665
O8M N3M O7M 72(2) 3_565 2_665
O7M N3M O7M 118.7(16) . 2_665
O8M N3M O7M 72(2) . 3_565
O8M N3M O7M 121(2) 4_655 3_565
O8M N3M O7M 46.9(16) 2_665 3_565
O8M N3M O7M 118.9(16) 3_565 3_565
O7M N3M O7M 105.0(7) . 3_565
O7M N3M O7M 105.0(7) 2_665 3_565
O8M N3M O7M 46.9(16) . 4_655
O8M N3M O7M 118.9(16) 4_655 4_655
O8M N3M O7M 72(2) 2_665 4_655
O8M N3M O7M 121(2) 3_565 4_655
O7M N3M O7M 105.0(7) . 4_655
O7M N3M O7M 105.0(7) 2_665 4_655
O7M N3M O7M 118.7(16) 3_565 4_655

loop_
_geom_bond_atom_site_label_1
_geom_bond_atom_site_label_2
_geom_bond_distance
_geom_bond_site_symmetry_2
C1 C2 1.52(2) .
C1 H1A 0.9800 .
C1 H1B 0.9800 .
C1 H1C 0.9800 .
C2 O1 1.255(17) .
C2 N1 1.326(17) .
C3 N1 1.462(15) .
C3 C4 1.565(18) .
C3 H3A 0.9900 .
C3 H3B 0.9900 .
C4 C7 1.504(17) .
C4 C5 1.518(19) .
C4 C6 1.535(18) .
C5 N2 1.472(15) .
C5 H5A 0.9900 .
C5 H5B 0.9900 .
C6 N3 1.477(15) .
C6 H6A 0.9900 .
C6 H6B 0.9900 .
C7 O2 1.279(15) .
C7 N4 1.327(15) .
C8 N4 1.456(14) .
C8 C9 1.570(17) .
C8 H8B 0.9900 .
C8 H8A 0.9900 .
C9 C12 1.517(18) .
C9 C10 1.539(16) .
C9 C11 1.556(16) .
C10 N5 1.486(14) .
C10 H10B 0.9900 .
C10 H10A 0.9900 .
C11 N6 1.496(14) .
C11 H11B 0.9900 .
C11 H11A 0.9900 .
C12 O3 1.226(14) .
C12 N7 1.362(15) .
N1 H1 0.8800 .
N2 Ni1 2.122(10) .
N2 H2A 0.9200 .
N2 H2B 0.9200 .
N3 Ni1 2.063(9) .
N3 H3C 0.9200 .
N3 H3D 0.9200 .
N4 H4 0.8800 .
N5 Ni1 2.085(9) 7_566
N5 H5D 0.9200 .
N5 H5C 0.9200 .
N6 Ni1 2.102(9) 7_566
N6 H6D 0.9200 .
N6 H6C 0.9200 .
N7 H7A 0.8800 .
N7 H7B 0.8800 .
O4M N2M 1.279(12) .
Ni1 O3 2.045(8) 8_646
Ni1 N5 2.085(9) 8_646
Ni1 N6 2.102(9) 8_646
Ni1 O2 2.102(8) .
O3 Ni1 2.045(8) 7_566
O5M N2M 1.242(12) .
O6M N2M 1.264(13) .
O7M N3M 1.267(11) .
O1M N1MA 1.229(12) .
O1M N1MB 1.247(14) .
O3M N1MB 1.245(14) .
O3M N1MA 1.267(12) .
N1MA O2MA 1.250(13) .
N1MB O2MB 1.248(14) .
O8M N3M 1.249(14) .
N3M O8M 1.249(14) 4_655
N3M O8M 1.249(14) 2_665
N3M O8M 1.249(14) 3_565
N3M O7M 1.267(11) 2_665
N3M O7M 1.267(11) 3_565
N3M O7M 1.267(11) 4_655
